data_4511278
loop_
_publ_author_name
'Ye, Han-Tao'
'Ren, Chang-Yue'
'Hou, Guang-Feng'
'Yu, Ying-Hui'
'Xu, Xin'
'Gao, Jin-Sheng'
'Yan, Peng-Fei'
'Ng, Seik-Weng'

_publ_section_title
;
 Syntheses, Structures, and Second-Order Nonlinear Optical Properties of
 Chiral Zinc(II) Coordination Polymers Based on
 (R)-4-(4-(1-Carboxyethoxy)phenoxy)-3-fluorobenzoic Acid and Effect of the
 Second Ligand with Imidazole Group
;
_journal_issue 7
_journal_name_full 'Crystal Growth &amp; Design'
_journal_page_first 3309
_journal_paper_doi 10.1021/cg500197v
_journal_volume 14
_journal_year 2014
_chemical_formula_moiety 'C16 H11 F O6 Zn'
_chemical_formula_sum 'C16 H11 F O6 Zn'
_chemical_formula_weight 383.62
_chemical_name_systematic
; 
 ? 
;
_space_group_IT_number 19
_symmetry_cell_setting orthorhombic
_symmetry_space_group_name_Hall 'P 2ac 2ab'
_symmetry_space_group_name_H-M 'P 21 21 21'
_atom_sites_solution_hydrogens geom
_atom_sites_solution_primary direct
_atom_sites_solution_secondary difmap
_audit_creation_method SHELXL-97
_cell_angle_alpha 90.00
_cell_angle_beta 90.00
_cell_angle_gamma 90.00
_cell_formula_units_Z 4
_cell_length_a 4.9328(10)
_cell_length_b 10.137(2)
_cell_length_c 29.718(6)
_cell_measurement_reflns_used 10020
_cell_measurement_temperature 293(2)
_cell_measurement_theta_max 27.40
_cell_measurement_theta_min 3.40
_cell_volume 1486.0(5)
_computing_cell_refinement 'RAPID-AUTO (Rigaku 1998 <i>RAPID-AUTO</i>)'
_computing_data_collection 'RAPID-AUTO (Rigaku 1998 <i>RAPID-AUTO</i>)'
_computing_data_reduction 'CrystalClear (Rigaku/MSC, 2002)'
_computing_molecular_graphics 'SHELXTL (Sheldrick, 2008)'
_computing_publication_material SHELXL-97
_computing_structure_refinement 'SHELXL-97 (Sheldrick, 2008)'
_computing_structure_solution 'SHELXS-97 (Sheldrick, 2008)'
_diffrn_ambient_temperature 293(2)
_diffrn_measured_fraction_theta_full 0.988
_diffrn_measured_fraction_theta_max 0.988
_diffrn_measurement_device_type 'Rigaku RAXIS-RAPID'
_diffrn_measurement_method '\w scan'
_diffrn_radiation_monochromator graphite
_diffrn_radiation_source 'fine-focus sealed tube'
_diffrn_radiation_type MoK\a
_diffrn_radiation_wavelength 0.71073
_diffrn_reflns_av_R_equivalents 0.0675
_diffrn_reflns_av_sigmaI/netI 0.0573
_diffrn_reflns_limit_h_max 5
_diffrn_reflns_limit_h_min -5
_diffrn_reflns_limit_k_max 12
_diffrn_reflns_limit_k_min -12
_diffrn_reflns_limit_l_max 35
_diffrn_reflns_limit_l_min -35
_diffrn_reflns_number 11240
_diffrn_reflns_theta_full 24.99
_diffrn_reflns_theta_max 24.99
_diffrn_reflns_theta_min 3.40
_diffrn_standards_decay_% 0
_diffrn_standards_interval_count 0
_diffrn_standards_interval_time 0
_diffrn_standards_number 0
_exptl_absorpt_coefficient_mu 1.695
_exptl_absorpt_correction_T_max 0.8263
_exptl_absorpt_correction_T_min 0.6401
_exptl_absorpt_correction_type multi-scan
_exptl_absorpt_process_details 'ABSCOR (Higashi, 1995)'
_exptl_crystal_colour colorless
_exptl_crystal_density_diffrn 1.715
_exptl_crystal_density_method 'not measured'
_exptl_crystal_description block
_exptl_crystal_F_000 776
_exptl_crystal_size_max 0.29
_exptl_crystal_size_mid 0.20
_exptl_crystal_size_min 0.12
_refine_diff_density_max 0.902
_refine_diff_density_min -1.287
_refine_diff_density_rms 0.225
_refine_ls_abs_structure_details 'Flack H D (1983), Acta Cryst. A39, 876-881'
_refine_ls_abs_structure_Flack -0.01(5)
_refine_ls_extinction_method none
_refine_ls_goodness_of_fit_ref 1.137
_refine_ls_hydrogen_treatment constr
_refine_ls_matrix_type full
_refine_ls_number_parameters 218
_refine_ls_number_reflns 2596
_refine_ls_number_restraints 0
_refine_ls_restrained_S_all 1.137
_refine_ls_R_factor_all 0.1122
_refine_ls_R_factor_gt 0.0989
_refine_ls_shift/su_max 0.000
_refine_ls_shift/su_mean 0.000
_refine_ls_structure_factor_coef Fsqd
_refine_ls_weighting_details 'calc w=1/[\s^2^(Fo^2^)+(0.1954P)^2^+3.0606P] where P=(Fo^2^+2Fc^2^)/3'
_refine_ls_weighting_scheme calc
_refine_ls_wR_factor_gt 0.2811
_refine_ls_wR_factor_ref 0.2981
_reflns_number_gt 2114
_reflns_number_total 2596
_reflns_threshold_expression >2sigma(I)
_cod_data_source_file cg500197v_si_002.cif
_cod_data_source_block I
_cod_depositor_comments 'Adding full bibliography for 4511278--4511282.cif.'
_cod_database_code 4511278

loop_
_symmetry_equiv_pos_as_xyz
'x, y, z'
'-x+1/2, -y, z+1/2'
'-x, y+1/2, -z+1/2'
'x+1/2, -y+1/2, -z'

loop_
_atom_site_label
_atom_site_type_symbol
_atom_site_fract_x
_atom_site_fract_y
_atom_site_fract_z
_atom_site_U_iso_or_equiv
_atom_site_adp_type
_atom_site_occupancy
_atom_site_symmetry_multiplicity
_atom_site_calc_flag
_atom_site_refinement_flags
C1 C 0.8193(17) 1.0686(8) 0.9601(3) 0.0248(17) Uani 1 1 d .
C2 C 0.9529(18) 0.9605(8) 0.9337(3) 0.0266(18) Uani 1 1 d .
H2 H 1.1074 0.9960 0.9169 0.032 Uiso 1 1 calc R
C3 C 1.052(3) 0.8517(10) 0.9669(4) 0.047(3) Uani 1 1 d .
H3A H 0.8977 0.8062 0.9792 0.070 Uiso 1 1 calc R
H3B H 1.1533 0.8916 0.9908 0.070 Uiso 1 1 calc R
H3C H 1.1646 0.7900 0.9511 0.070 Uiso 1 1 calc R
C4 C 0.684(2) 0.9651(8) 0.8670(3) 0.0273(18) Uani 1 1 d .
C5 C 0.467(2) 0.9043(10) 0.8435(3) 0.035(2) Uani 1 1 d .
H5 H 0.3888 0.8272 0.8543 0.042 Uiso 1 1 calc R
C6 C 0.377(2) 0.9596(10) 0.8055(3) 0.040(2) Uani 1 1 d .
H6 H 0.2378 0.9192 0.7896 0.048 Uiso 1 1 calc R
C7 C 0.490(2) 1.0779(10) 0.7890(3) 0.036(2) Uani 1 1 d .
C8 C 0.691(2) 1.1371(9) 0.8107(3) 0.040(2) Uani 1 1 d .
H8 H 0.7666 1.2137 0.7989 0.048 Uiso 1 1 calc R
C9 C 0.793(2) 1.0839(9) 0.8523(3) 0.037(2) Uani 1 1 d .
H9 H 0.9269 1.1272 0.8687 0.045 Uiso 1 1 calc R
C10 C 0.4047(18) 1.0742(8) 0.7105(3) 0.0265(17) Uani 1 1 d .
C11 C 0.5948(19) 0.9778(10) 0.7016(3) 0.036(2) Uani 1 1 d .
H11 H 0.7154 0.9519 0.7240 0.043 Uiso 1 1 calc R
C12 C 0.6071(19) 0.9200(10) 0.6599(3) 0.033(2) Uani 1 1 d .
H12 H 0.7348 0.8544 0.6544 0.040 Uiso 1 1 calc R
C13 C 0.4276(19) 0.9589(9) 0.6250(3) 0.0292(19) Uani 1 1 d .
C14 C 0.2390(19) 1.0573(9) 0.6338(3) 0.031(2) Uani 1 1 d .
H14 H 0.1217 1.0860 0.6114 0.037 Uiso 1 1 calc R
C15 C 0.2280(18) 1.1117(8) 0.6761(3) 0.0295(19) Uani 1 1 d .
C16 C 0.437(2) 0.8901(10) 0.5807(3) 0.035(2) Uani 1 1 d .
F1 F 0.0416(13) 1.2061(6) 0.68521(19) 0.0435(14) Uani 1 1 d .
Zn1 Zn 0.3343(3) 1.19249(17) 0.98930(5) 0.0653(6) Uani 1 1 d .
O1 O 0.5661(13) 1.0668(9) 0.9663(2) 0.0449(18) Uani 1 1 d .
O2 O 0.9672(13) 1.1612(6) 0.9746(2) 0.0343(15) Uani 1 1 d .
O3 O 0.7698(16) 0.8954(6) 0.9036(2) 0.0415(18) Uani 1 1 d .
O4 O 0.3783(16) 1.1382(7) 0.7506(2) 0.0404(17) Uani 1 1 d .
O5 O 0.2489(18) 0.9232(9) 0.5520(2) 0.052(2) Uani 1 1 d .
O6 O 0.6113(17) 0.8045(8) 0.5743(3) 0.055(2) Uani 1 1 d .

loop_
_atom_site_aniso_label
_atom_site_aniso_U_11
_atom_site_aniso_U_22
_atom_site_aniso_U_33
_atom_site_aniso_U_23
_atom_site_aniso_U_13
_atom_site_aniso_U_12
C1 0.019(4) 0.033(4) 0.022(4) 0.005(3) -0.003(3) -0.007(4)
C2 0.023(4) 0.021(4) 0.036(5) 0.003(3) -0.013(4) -0.009(3)
C3 0.058(6) 0.034(5) 0.049(6) 0.004(4) -0.021(6) 0.007(5)
C4 0.032(4) 0.022(4) 0.028(4) -0.008(3) 0.003(4) -0.003(4)
C5 0.037(5) 0.037(5) 0.030(4) -0.007(4) 0.000(4) -0.010(4)
C6 0.046(6) 0.035(5) 0.039(5) -0.014(4) -0.007(5) -0.003(4)
C7 0.044(5) 0.035(5) 0.028(4) -0.009(4) 0.002(4) 0.008(4)
C8 0.051(6) 0.033(5) 0.037(5) -0.002(4) 0.003(5) -0.004(5)
C9 0.041(5) 0.035(5) 0.036(5) -0.003(4) -0.012(4) -0.011(4)
C10 0.031(4) 0.024(4) 0.025(4) -0.005(3) 0.003(4) 0.002(3)
C11 0.034(5) 0.039(5) 0.033(5) -0.002(4) -0.010(4) 0.011(4)
C12 0.027(5) 0.041(5) 0.031(4) 0.000(4) -0.001(4) 0.005(4)
C13 0.026(4) 0.033(5) 0.028(4) 0.000(3) 0.000(4) -0.004(4)
C14 0.034(5) 0.026(4) 0.033(4) 0.006(3) -0.007(4) -0.003(4)
C15 0.026(4) 0.024(4) 0.038(5) 0.002(3) 0.004(4) 0.003(4)
C16 0.029(5) 0.048(5) 0.027(4) -0.002(4) -0.002(4) -0.010(4)
F1 0.047(3) 0.033(3) 0.050(3) -0.002(2) 0.001(3) 0.022(3)
Zn1 0.0683(11) 0.0778(11) 0.0499(9) -0.0077(7) 0.0059(7) -0.0220(9)
O1 0.021(3) 0.070(5) 0.044(4) 0.012(4) 0.012(3) -0.005(3)
O2 0.029(3) 0.038(3) 0.035(3) -0.014(3) 0.006(3) 0.002(3)
O3 0.064(5) 0.022(3) 0.039(3) -0.003(2) -0.022(3) -0.012(3)
O4 0.058(5) 0.034(3) 0.029(3) -0.009(3) -0.008(3) 0.015(3)
O5 0.063(5) 0.068(5) 0.024(3) -0.004(3) 0.003(3) -0.013(4)
O6 0.059(5) 0.055(5) 0.051(4) -0.022(4) 0.017(4) 0.005(4)

loop_
_atom_type_symbol
_atom_type_description
_atom_type_scat_dispersion_real
_atom_type_scat_dispersion_imag
_atom_type_scat_source
C C 0.0033 0.0016 'International Tables Vol C Tables 4.2.6.8 and 6.1.1.4'
H H 0.0000 0.0000 'International Tables Vol C Tables 4.2.6.8 and 6.1.1.4'
O O 0.0106 0.0060 'International Tables Vol C Tables 4.2.6.8 and 6.1.1.4'
Zn Zn 0.2839 1.4301 'International Tables Vol C Tables 4.2.6.8 and 6.1.1.4'
F F 0.0171 0.0103 'International Tables Vol C Tables 4.2.6.8 and 6.1.1.4'

loop_
_geom_angle_atom_site_label_1
_geom_angle_atom_site_label_2
_geom_angle_atom_site_label_3
_geom_angle
_geom_angle_site_symmetry_1
_geom_angle_site_symmetry_3
O1 C1 O2 122.1(9) . .
O1 C1 C2 120.0(8) . .
O2 C1 C2 117.9(7) . .
O3 C2 C1 112.7(7) . .
O3 C2 C3 105.5(7) . .
C1 C2 C3 108.9(8) . .
O3 C2 H2 109.9 . .
C1 C2 H2 109.9 . .
C3 C2 H2 109.9 . .
C2 C3 H3A 109.5 . .
C2 C3 H3B 109.5 . .
H3A C3 H3B 109.5 . .
C2 C3 H3C 109.5 . .
H3A C3 H3C 109.5 . .
H3B C3 H3C 109.5 . .
O3 C4 C9 125.3(8) . .
O3 C4 C5 113.7(8) . .
C9 C4 C5 121.0(9) . .
C6 C5 C4 118.9(9) . .
C6 C5 H5 120.5 . .
C4 C5 H5 120.5 . .
C5 C6 C7 121.4(9) . .
C5 C6 H6 119.3 . .
C7 C6 H6 119.3 . .
C8 C7 O4 119.3(9) . .
C8 C7 C6 120.7(9) . .
O4 C7 C6 119.9(9) . .
C7 C8 C9 120.7(9) . .
C7 C8 H8 119.7 . .
C9 C8 H8 119.7 . .
C4 C9 C8 117.2(9) . .
C4 C9 H9 121.4 . .
C8 C9 H9 121.4 . .
O4 C10 C11 124.7(8) . .
O4 C10 C15 116.8(8) . .
C11 C10 C15 118.5(8) . .
C12 C11 C10 120.4(8) . .
C12 C11 H11 119.8 . .
C10 C11 H11 119.8 . .
C11 C12 C13 120.9(9) . .
C11 C12 H12 119.5 . .
C13 C12 H12 119.5 . .
C14 C13 C12 118.6(8) . .
C14 C13 C16 121.6(8) . .
C12 C13 C16 119.7(9) . .
C15 C14 C13 119.2(8) . .
C15 C14 H14 120.4 . .
C13 C14 H14 120.4 . .
F1 C15 C14 119.5(8) . .
F1 C15 C10 118.1(8) . .
C14 C15 C10 122.4(8) . .
O6 C16 O5 125.0(9) . .
O6 C16 C13 119.2(9) . .
O5 C16 C13 115.7(9) . .
O1 Zn1 O2 113.1(3) . 1_455
O1 Zn1 O2 121.5(3) . 4_477
O2 Zn1 O2 125.4(3) 1_455 4_477
O1 Zn1 O6 87.9(3) . 3_656
O2 Zn1 O6 90.3(3) 1_455 3_656
O2 Zn1 O6 92.2(3) 4_477 3_656
O1 Zn1 O5 93.5(3) . 2_575
O2 Zn1 O5 85.9(3) 1_455 2_575
O2 Zn1 O5 90.1(3) 4_477 2_575
O6 Zn1 O5 176.2(3) 3_656 2_575
O1 Zn1 Zn1 80.0(3) . 4_577
O2 Zn1 Zn1 165.0(2) 1_455 4_577
O2 Zn1 Zn1 42.3(2) 4_477 4_577
O6 Zn1 Zn1 82.8(2) 3_656 4_577
O5 Zn1 Zn1 101.0(2) 2_575 4_577
O1 Zn1 Zn1 156.6(3) . 4_477
O2 Zn1 Zn1 43.81(18) 1_455 4_477
O2 Zn1 Zn1 81.6(2) 4_477 4_477
O6 Zn1 Zn1 95.0(2) 3_656 4_477
O5 Zn1 Zn1 82.4(3) 2_575 4_477
Zn1 Zn1 Zn1 123.40(12) 4_577 4_477
C1 O1 Zn1 131.1(8) . .
C1 O2 Zn1 139.1(6) . 1_655
C1 O2 Zn1 124.1(6) . 4_577
Zn1 O2 Zn1 93.9(3) 1_655 4_577
C4 O3 C2 117.2(7) . .
C10 O4 C7 117.8(7) . .
C16 O5 Zn1 122.6(7) . 2_574
C16 O6 Zn1 125.1(7) . 3_646

loop_
_geom_bond_atom_site_label_1
_geom_bond_atom_site_label_2
_geom_bond_distance
_geom_bond_site_symmetry_2
C1 O1 1.263(11) .
C1 O2 1.265(11) .
C1 C2 1.500(12) .
C2 O3 1.434(10) .
C2 C3 1.556(12) .
C2 H2 0.9800 .
C3 H3A 0.9600 .
C3 H3B 0.9600 .
C3 H3C 0.9600 .
C4 O3 1.365(11) .
C4 C9 1.390(13) .
C4 C5 1.417(13) .
C5 C6 1.336(15) .
C5 H5 0.9300 .
C6 C7 1.409(15) .
C6 H6 0.9300 .
C7 C8 1.328(15) .
C7 O4 1.407(12) .
C8 C9 1.440(14) .
C8 H8 0.9300 .
C9 H9 0.9300 .
C10 O4 1.363(11) .
C10 C11 1.380(13) .
C10 C15 1.394(13) .
C11 C12 1.371(14) .
C11 H11 0.9300 .
C12 C13 1.420(13) .
C12 H12 0.9300 .
C13 C14 1.389(13) .
C13 C16 1.490(13) .
C14 C15 1.375(14) .
C14 H14 0.9300 .
C15 F1 1.354(10) .
C16 O6 1.236(13) .
C16 O5 1.305(13) .
Zn1 O1 1.844(8) .
Zn1 O2 1.889(7) 1_455
Zn1 O2 1.944(6) 4_477
Zn1 O6 2.220(7) 3_656
Zn1 O5 2.240(7) 2_575
Zn1 Zn1 2.8012(16) 4_577
Zn1 Zn1 2.8012(16) 4_477
O2 Zn1 1.889(7) 1_655
O2 Zn1 1.944(6) 4_577
O5 Zn1 2.240(7) 2_574
O6 Zn1 2.220(7) 3_646
